data_4080132
loop_
_publ_author_name
'Hamidi, Shima'
'Jende, Lars N.'
'Martin Dietrich, H.'
'Maichle-M\"ossmer, C\"acilia'
'T\"ornroos, Karl W.'
'Deacon, Glen B.'
'Junk, Peter C.'
'Anwander, Reiner'

_publ_section_title
;
 C--H Bond Activation and Isoprene Polymerization by Rare-Earth-Metal
 Tetramethylaluminate Complexes Bearing Formamidinato N-Ancillary Ligands
;
_journal_issue 5
_journal_name_full Organometallics
_journal_page_first 1209
_journal_paper_doi 10.1021/om301010m
_journal_volume 32
_journal_year 2013
_chemical_formula_sum 'C27 H47 Al2 N2 Y'
_chemical_formula_weight 542.54
_chemical_name_systematic
; 
 ? 
;
_space_group_IT_number 5
_symmetry_cell_setting monoclinic
_symmetry_space_group_name_Hall 'C 2y'
_symmetry_space_group_name_H-M 'C 1 2 1'
_atom_sites_solution_hydrogens geom
_atom_sites_solution_primary direct
_atom_sites_solution_secondary difmap
_audit_creation_method SHELXL-97
_cell_angle_alpha 90.00
_cell_angle_beta 114.67(3)
_cell_angle_gamma 90.00
_cell_formula_units_Z 8
_cell_length_a 28.475(6)
_cell_length_b 9.796(2)
_cell_length_c 24.756(5)
_cell_measurement_temperature 173(2)
_cell_volume 6275(3)
_computing_cell_refinement X-AREA
_computing_data_collection X-AREA
_computing_data_reduction X-AREA
_computing_structure_refinement 'SHELXL-97 (Sheldrick, 1997)'
_computing_structure_solution 'SHELXS-97 (Sheldrick, 1990)'
_diffrn_ambient_temperature 173(2)
_diffrn_measured_fraction_theta_full 0.997
_diffrn_measured_fraction_theta_max 0.997
_diffrn_measurement_device_type 'STOE IPDS II'
_diffrn_measurement_method oemga-scans
_diffrn_radiation_monochromator graphite
_diffrn_radiation_source 'fine-focus sealed tube'
_diffrn_radiation_type MoK\a
_diffrn_radiation_wavelength 0.71073
_diffrn_reflns_av_R_equivalents 0.1185
_diffrn_reflns_av_sigmaI/netI 0.0822
_diffrn_reflns_limit_h_max 36
_diffrn_reflns_limit_h_min -36
_diffrn_reflns_limit_k_max 12
_diffrn_reflns_limit_k_min -12
_diffrn_reflns_limit_l_max 29
_diffrn_reflns_limit_l_min -32
_diffrn_reflns_number 51917
_diffrn_reflns_theta_full 27.50
_diffrn_reflns_theta_max 27.50
_diffrn_reflns_theta_min 3.25
_exptl_absorpt_coefficient_mu 1.930
_exptl_absorpt_correction_T_max 0.5952
_exptl_absorpt_correction_T_min 0.4454
_exptl_absorpt_correction_type empirical
_exptl_absorpt_process_details mulabs
_exptl_crystal_colour colourless
_exptl_crystal_density_diffrn 1.149
_exptl_crystal_density_method 'not measured'
_exptl_crystal_description block
_exptl_crystal_F_000 2304
_exptl_crystal_size_max 0.50
_exptl_crystal_size_mid 0.40
_exptl_crystal_size_min 0.30
_refine_diff_density_max 1.104
_refine_diff_density_min -1.270
_refine_diff_density_rms 0.090
_refine_ls_abs_structure_details 'Flack H D (1983), Acta Cryst. A39, 876-881'
_refine_ls_abs_structure_Flack 0.379(7)
_refine_ls_extinction_method none
_refine_ls_goodness_of_fit_ref 1.200
_refine_ls_hydrogen_treatment constr
_refine_ls_matrix_type full
_refine_ls_number_parameters 598
_refine_ls_number_reflns 14434
_refine_ls_number_restraints 1
_refine_ls_restrained_S_all 1.200
_refine_ls_R_factor_all 0.0945
_refine_ls_R_factor_gt 0.0745
_refine_ls_shift/su_max 0.016
_refine_ls_shift/su_mean 0.000
_refine_ls_structure_factor_coef Fsqd
_refine_ls_weighting_details 'calc w=1/[\s^2^(Fo^2^)+(0.0421P)^2^+20.6900P] where P=(Fo^2^+2Fc^2^)/3'
_refine_ls_weighting_scheme calc
_refine_ls_wR_factor_gt 0.1454
_refine_ls_wR_factor_ref 0.1534
_reflns_number_gt 12078
_reflns_number_total 14434
_reflns_threshold_expression >2sigma(I)
_cod_data_source_file om301010m_si_001.cif
_cod_data_source_block 3a
_cod_original_cell_volume 6275(2)
_cod_original_sg_symbol_H-M C2
_cod_database_code 4080132

loop_
_symmetry_equiv_pos_as_xyz
'x, y, z'
'-x, y, -z'
'x+1/2, y+1/2, z'
'-x+1/2, y+1/2, -z'

loop_
_atom_site_label
_atom_site_type_symbol
_atom_site_fract_x
_atom_site_fract_y
_atom_site_fract_z
_atom_site_U_iso_or_equiv
_atom_site_adp_type
_atom_site_occupancy
_atom_site_symmetry_multiplicity
_atom_site_calc_flag
_atom_site_refinement_flags
Y1 Y -0.12512(2) 0.08641(6) 0.28443(2) 0.02596(13) Uani 1 1 d .
Y2 Y 0.10462(2) 0.87617(6) 0.21943(2) 0.02829(14) Uani 1 1 d .
Al1 Al -0.22921(8) -0.0390(2) 0.19854(10) 0.0368(5) Uani 1 1 d .
Al2 Al -0.07520(8) 0.2572(2) 0.21692(9) 0.0348(4) Uani 1 1 d .
Al3 Al 0.04868(9) 0.6834(2) 0.27241(10) 0.0379(5) Uani 1 1 d .
Al4 Al 0.20416(8) 0.9862(2) 0.31961(10) 0.0417(5) Uani 1 1 d .
N1 N -0.12608(19) 0.1165(5) 0.3777(2) 0.0288(12) Uani 1 1 d .
N2 N -0.0572(2) 0.0073(6) 0.3708(2) 0.0286(11) Uani 1 1 d .
N3 N 0.0447(2) 0.9715(6) 0.1312(2) 0.0288(11) Uani 1 1 d .
N4 N 0.11768(18) 0.8688(6) 0.1327(2) 0.0299(10) Uani 1 1 d .
C1 C -0.2151(3) 0.1672(7) 0.2152(3) 0.0363(15) Uani 1 1 d .
H1A H -0.1897 0.1974 0.2005 0.054 Uiso 1 1 calc R
H1B H -0.2015 0.1838 0.2581 0.054 Uiso 1 1 calc R
H1C H -0.2473 0.2183 0.1949 0.054 Uiso 1 1 calc R
C2 C -0.1685(3) -0.1463(7) 0.2626(3) 0.0392(16) Uani 1 1 d .
H2A H -0.1790 -0.2412 0.2636 0.059 Uiso 1 1 calc R
H2B H -0.1593 -0.1042 0.3016 0.059 Uiso 1 1 calc R
H2C H -0.1385 -0.1441 0.2527 0.059 Uiso 1 1 calc R
C3 C -0.2291(3) -0.0878(9) 0.1219(3) 0.054(2) Uani 1 1 d .
H3A H -0.2243 -0.1866 0.1204 0.080 Uiso 1 1 calc R
H3B H -0.2008 -0.0401 0.1171 0.080 Uiso 1 1 calc R
H3C H -0.2621 -0.0612 0.0897 0.080 Uiso 1 1 calc R
C4 C -0.2944(3) -0.0818(9) 0.2056(4) 0.057(2) Uani 1 1 d .
H4A H -0.3230 -0.0309 0.1754 0.085 Uiso 1 1 calc R
H4B H -0.2912 -0.0557 0.2453 0.085 Uiso 1 1 calc R
H4C H -0.3014 -0.1799 0.1997 0.085 Uiso 1 1 calc R
C5 C -0.0878(3) 0.0479(7) 0.2096(3) 0.0423(18) Uani 1 1 d .
H5A H -0.1240 0.0290 0.2012 0.063 Uiso 1 1 calc R
H5B H -0.0653 0.0036 0.2470 0.063 Uiso 1 1 calc R
H5C H -0.0801 0.0122 0.1772 0.063 Uiso 1 1 calc R
C6 C -0.0895(3) 0.3266(7) 0.2881(3) 0.0339(14) Uani 1 1 d .
H6A H -0.0806 0.4236 0.2949 0.051 Uiso 1 1 calc R
H6B H -0.0685 0.2745 0.3239 0.051 Uiso 1 1 calc R
H6C H -0.1262 0.3143 0.2791 0.051 Uiso 1 1 calc R
C7 C -0.1250(3) 0.3480(9) 0.1451(3) 0.057(2) Uani 1 1 d .
H7A H -0.1198 0.4470 0.1492 0.085 Uiso 1 1 calc R
H7B H -0.1602 0.3260 0.1397 0.085 Uiso 1 1 calc R
H7C H -0.1197 0.3164 0.1104 0.085 Uiso 1 1 calc R
C8 C -0.0011(3) 0.2778(8) 0.2359(4) 0.0480(19) Uani 1 1 d .
H8A H 0.0055 0.2476 0.2020 0.072 Uiso 1 1 calc R
H8B H 0.0193 0.2221 0.2708 0.072 Uiso 1 1 calc R
H8C H 0.0089 0.3738 0.2445 0.072 Uiso 1 1 calc R
C9 C -0.1481(2) 0.1742(6) 0.4148(3) 0.0293(13) Uani 1 1 d .
C10 C -0.1934(2) 0.1179(6) 0.4143(3) 0.0299(14) Uani 1 1 d .
C11 C -0.2133(3) 0.1727(7) 0.4531(3) 0.0375(15) Uani 1 1 d .
H11 H -0.2441 0.1354 0.4528 0.045 Uiso 1 1 calc R
C12 C -0.1896(3) 0.2779(8) 0.4912(3) 0.0395(16) Uani 1 1 d .
C13 C -0.1457(3) 0.3355(7) 0.4895(3) 0.0403(16) Uani 1 1 d .
H13 H -0.1295 0.4107 0.5146 0.048 Uiso 1 1 calc R
C14 C -0.1246(3) 0.2842(7) 0.4510(3) 0.0335(14) Uani 1 1 d .
C15 C -0.2197(3) -0.0014(7) 0.3743(3) 0.0393(16) Uani 1 1 d .
H15A H -0.2311 0.0260 0.3327 0.059 Uiso 1 1 calc R
H15B H -0.2496 -0.0301 0.3814 0.059 Uiso 1 1 calc R
H15C H -0.1952 -0.0775 0.3830 0.059 Uiso 1 1 calc R
C16 C -0.2099(3) 0.3349(9) 0.5343(3) 0.054(2) Uani 1 1 d .
H16A H -0.2472 0.3182 0.5188 0.081 Uiso 1 1 calc R
H16B H -0.2033 0.4333 0.5390 0.081 Uiso 1 1 calc R
H16C H -0.1924 0.2898 0.5730 0.081 Uiso 1 1 calc R
C17 C -0.0768(3) 0.3529(9) 0.4509(4) 0.058(2) Uani 1 1 d .
H17A H -0.0610 0.4106 0.4863 0.087 Uiso 1 1 calc R
H17B H -0.0867 0.4094 0.4152 0.087 Uiso 1 1 calc R
H17C H -0.0521 0.2832 0.4512 0.087 Uiso 1 1 calc R
C18 C -0.0809(2) 0.0549(6) 0.4037(3) 0.0298(14) Uani 1 1 d .
H18 H -0.0652 0.0443 0.4456 0.036 Uiso 1 1 calc R
C19 C -0.0079(3) -0.0577(7) 0.4020(3) 0.0326(14) Uani 1 1 d .
C20 C -0.0059(3) -0.1959(8) 0.4159(3) 0.0418(17) Uani 1 1 d .
C21 C 0.0424(3) -0.2534(8) 0.4470(4) 0.0489(19) Uani 1 1 d .
H21 H 0.0444 -0.3472 0.4576 0.059 Uiso 1 1 calc R
C22 C 0.0883(3) -0.1798(9) 0.4635(3) 0.0447(18) Uani 1 1 d .
C23 C 0.0845(3) -0.0453(8) 0.4488(3) 0.0368(16) Uani 1 1 d .
H23 H 0.1153 0.0072 0.4607 0.044 Uiso 1 1 calc R
C24 C 0.0369(3) 0.0184(8) 0.4168(3) 0.0355(15) Uani 1 1 d .
C25 C -0.0546(3) -0.2815(8) 0.3982(4) 0.056(2) Uani 1 1 d .
H25A H -0.0777 -0.2390 0.4136 0.084 Uiso 1 1 calc R
H25B H -0.0453 -0.3735 0.4148 0.084 Uiso 1 1 calc R
H25C H -0.0721 -0.2872 0.3548 0.084 Uiso 1 1 calc R
C26 C 0.1398(3) -0.2485(10) 0.4984(4) 0.058(2) Uani 1 1 d .
H26A H 0.1456 -0.3188 0.4737 0.088 Uiso 1 1 calc R
H26B H 0.1395 -0.2908 0.5342 0.088 Uiso 1 1 calc R
H26C H 0.1674 -0.1804 0.5099 0.088 Uiso 1 1 calc R
C27 C 0.0351(3) 0.1650(8) 0.3990(4) 0.052(2) Uani 1 1 d .
H27A H 0.0187 0.2194 0.4196 0.078 Uiso 1 1 calc R
H27B H 0.0151 0.1734 0.3559 0.078 Uiso 1 1 calc R
H27C H 0.0704 0.1983 0.4098 0.078 Uiso 1 1 calc R
C28 C 0.0673(3) 0.6353(7) 0.2019(3) 0.0362(15) Uani 1 1 d .
H28A H 0.1046 0.6444 0.2146 0.054 Uiso 1 1 calc R
H28B H 0.0491 0.6976 0.1687 0.054 Uiso 1 1 calc R
H28C H 0.0568 0.5412 0.1891 0.054 Uiso 1 1 calc R
C29 C 0.0601(3) 0.8920(8) 0.2892(3) 0.0445(17) Uani 1 1 d .
H29A H 0.0458 0.9194 0.3173 0.067 Uiso 1 1 calc R
H29B H 0.0427 0.9427 0.2519 0.067 Uiso 1 1 calc R
H29C H 0.0972 0.9122 0.3061 0.067 Uiso 1 1 calc R
C30 C 0.0962(3) 0.5790(11) 0.3412(3) 0.059(2) Uani 1 1 d .
H30A H 0.0892 0.5996 0.3758 0.088 Uiso 1 1 calc R
H30B H 0.1319 0.6042 0.3497 0.088 Uiso 1 1 calc R
H30C H 0.0913 0.4812 0.3324 0.088 Uiso 1 1 calc R
C31 C -0.0266(3) 0.6599(8) 0.2459(4) 0.052(2) Uani 1 1 d .
H31A H -0.0389 0.5868 0.2162 0.077 Uiso 1 1 calc R
H31B H -0.0443 0.7453 0.2283 0.077 Uiso 1 1 calc R
H31C H -0.0339 0.6359 0.2800 0.077 Uiso 1 1 calc R
C32 C 0.1924(3) 0.7868(8) 0.2882(3) 0.0405(17) Uani 1 1 d .
H32A H 0.2238 0.7331 0.3097 0.061 Uiso 1 1 calc R
H32B H 0.1844 0.7866 0.2457 0.061 Uiso 1 1 calc R
H32C H 0.1635 0.7467 0.2944 0.061 Uiso 1 1 calc R
C33 C 0.1467(3) 1.1074(7) 0.2573(3) 0.0407(16) Uani 1 1 d .
H33A H 0.1129 1.0803 0.2554 0.061 Uiso 1 1 calc R
H33B H 0.1470 1.0952 0.2182 0.061 Uiso 1 1 calc R
H33C H 0.1532 1.2035 0.2691 0.061 Uiso 1 1 calc R
C34 C 0.1958(4) 0.9905(10) 0.3940(4) 0.060(2) Uani 1 1 d .
H34A H 0.2272 1.0275 0.4257 0.090 Uiso 1 1 calc R
H34B H 0.1898 0.8977 0.4045 0.090 Uiso 1 1 calc R
H34C H 0.1663 1.0484 0.3892 0.090 Uiso 1 1 calc R
C35 C 0.2722(3) 1.0457(12) 0.3236(4) 0.075(3) Uani 1 1 d .
H35A H 0.2771 1.1430 0.3334 0.113 Uiso 1 1 calc R
H35B H 0.2733 1.0301 0.2850 0.113 Uiso 1 1 calc R
H35C H 0.2998 0.9931 0.3543 0.113 Uiso 1 1 calc R
C36 C -0.0018(2) 1.0435(6) 0.0964(3) 0.0291(13) Uani 1 1 d .
C37 C -0.0495(3) 0.9739(7) 0.0768(3) 0.0332(14) Uani 1 1 d .
C38 C -0.0940(2) 1.0460(7) 0.0414(3) 0.0387(16) Uani 1 1 d .
H38 H -0.1264 1.0006 0.0282 0.046 Uiso 1 1 calc R
C39 C -0.0933(3) 1.1779(8) 0.0248(3) 0.0423(17) Uani 1 1 d .
C40 C -0.0457(3) 1.2447(8) 0.0461(3) 0.0435(17) Uani 1 1 d .
H40 H -0.0447 1.3378 0.0358 0.052 Uiso 1 1 calc R
C41 C 0.0002(2) 1.1803(7) 0.0817(3) 0.0337(14) Uani 1 1 d .
C42 C -0.0522(3) 0.8316(8) 0.0943(4) 0.051(2) Uani 1 1 d .
H42A H -0.0884 0.8056 0.0822 0.077 Uiso 1 1 calc R
H42B H -0.0335 0.8229 0.1376 0.077 Uiso 1 1 calc R
H42C H -0.0363 0.7716 0.0749 0.077 Uiso 1 1 calc R
C43 C -0.1424(3) 1.2529(10) -0.0146(4) 0.057(2) Uani 1 1 d .
H43A H -0.1708 1.1873 -0.0319 0.086 Uiso 1 1 calc R
H43B H -0.1370 1.2998 -0.0466 0.086 Uiso 1 1 calc R
H43C H -0.1510 1.3201 0.0091 0.086 Uiso 1 1 calc R
C44 C 0.0506(3) 1.2571(8) 0.1055(4) 0.0466(18) Uani 1 1 d .
H44A H 0.0742 1.2152 0.0907 0.070 Uiso 1 1 calc R
H44B H 0.0661 1.2539 0.1491 0.070 Uiso 1 1 calc R
H44C H 0.0443 1.3524 0.0923 0.070 Uiso 1 1 calc R
C45 C 0.0737(2) 0.9337(6) 0.1024(3) 0.0304(14) Uani 1 1 d .
H45 H 0.0628 0.9532 0.0614 0.036 Uiso 1 1 calc R
C46 C 0.1459(3) 0.8232(8) 0.0995(3) 0.0387(17) Uani 1 1 d .
C47 C 0.1296(3) 0.7121(8) 0.0627(4) 0.0463(18) Uani 1 1 d .
C48 C 0.1575(4) 0.6680(9) 0.0308(4) 0.058(2) Uani 1 1 d .
H48 H 0.1462 0.5917 0.0049 0.070 Uiso 1 1 calc R
C49 C 0.2029(3) 0.7392(11) 0.0379(4) 0.062(3) Uani 1 1 d .
C50 C 0.2185(3) 0.8506(10) 0.0736(4) 0.058(3) Uani 1 1 d .
H50 H 0.2483 0.8993 0.0764 0.069 Uiso 1 1 calc R
C51 C 0.1910(3) 0.8953(9) 0.1065(3) 0.0459(18) Uani 1 1 d .
C52 C 0.0810(4) 0.6304(9) 0.0548(4) 0.065(3) Uani 1 1 d .
H52A H 0.0863 0.5870 0.0925 0.097 Uiso 1 1 calc R
H52B H 0.0746 0.5601 0.0243 0.097 Uiso 1 1 calc R
H52C H 0.0513 0.6921 0.0425 0.097 Uiso 1 1 calc R
C53 C 0.2328(4) 0.6891(13) 0.0027(5) 0.093(4) Uani 1 1 d .
H53A H 0.2330 0.7607 -0.0248 0.139 Uiso 1 1 calc R
H53B H 0.2161 0.6071 -0.0198 0.139 Uiso 1 1 calc R
H53C H 0.2684 0.6674 0.0302 0.139 Uiso 1 1 calc R
C54 C 0.2093(3) 1.0155(10) 0.1472(4) 0.063(2) Uani 1 1 d .
H54A H 0.2409 1.0519 0.1461 0.095 Uiso 1 1 calc R
H54B H 0.2164 0.9871 0.1879 0.095 Uiso 1 1 calc R
H54C H 0.1825 1.0862 0.1344 0.095 Uiso 1 1 calc R

loop_
_atom_site_aniso_label
_atom_site_aniso_U_11
_atom_site_aniso_U_22
_atom_site_aniso_U_33
_atom_site_aniso_U_23
_atom_site_aniso_U_13
_atom_site_aniso_U_12
Y1 0.0268(3) 0.0308(3) 0.0232(3) -0.0012(3) 0.0134(2) -0.0042(3)
Y2 0.0266(3) 0.0337(3) 0.0265(3) 0.0032(3) 0.0130(2) -0.0019(3)
Al1 0.0324(10) 0.0431(12) 0.0333(11) -0.0053(9) 0.0121(9) -0.0093(9)
Al2 0.0350(10) 0.0426(11) 0.0344(11) 0.0014(9) 0.0220(9) -0.0029(9)
Al3 0.0462(12) 0.0391(11) 0.0353(11) 0.0040(9) 0.0237(10) -0.0026(10)
Al4 0.0343(11) 0.0520(13) 0.0325(11) 0.0023(10) 0.0077(9) -0.0053(10)
N1 0.030(3) 0.040(3) 0.020(2) -0.003(2) 0.014(2) -0.008(2)
N2 0.024(2) 0.040(3) 0.024(3) 0.001(2) 0.013(2) -0.003(2)
N3 0.031(3) 0.038(3) 0.023(3) 0.001(2) 0.016(2) -0.001(2)
N4 0.025(2) 0.038(3) 0.033(3) 0.003(3) 0.018(2) -0.001(2)
C1 0.032(3) 0.047(4) 0.031(4) 0.010(3) 0.014(3) 0.005(3)
C2 0.050(4) 0.035(4) 0.039(4) -0.006(3) 0.025(3) -0.011(3)
C3 0.050(4) 0.068(6) 0.040(4) -0.014(4) 0.017(4) -0.004(4)
C4 0.039(4) 0.066(5) 0.066(5) -0.004(4) 0.023(4) -0.021(4)
C5 0.042(4) 0.058(5) 0.043(4) -0.010(3) 0.034(3) -0.011(3)
C6 0.040(4) 0.032(3) 0.036(4) -0.002(3) 0.022(3) -0.008(3)
C7 0.058(5) 0.071(6) 0.042(4) 0.019(4) 0.021(4) 0.013(4)
C8 0.044(4) 0.049(4) 0.057(5) -0.005(4) 0.026(4) -0.011(3)
C9 0.033(3) 0.031(3) 0.028(3) 0.003(3) 0.018(3) 0.003(3)
C10 0.033(3) 0.034(4) 0.029(3) -0.003(2) 0.019(3) -0.007(3)
C11 0.034(3) 0.051(4) 0.037(4) 0.006(3) 0.025(3) 0.011(3)
C12 0.044(4) 0.049(4) 0.033(4) 0.000(3) 0.023(3) 0.013(3)
C13 0.051(4) 0.039(4) 0.035(4) -0.006(3) 0.021(3) -0.002(3)
C14 0.040(4) 0.035(3) 0.032(3) -0.002(3) 0.022(3) -0.001(3)
C15 0.037(4) 0.039(4) 0.048(4) -0.008(3) 0.024(3) -0.013(3)
C16 0.054(5) 0.079(6) 0.039(4) 0.000(4) 0.028(4) 0.019(4)
C17 0.065(5) 0.068(6) 0.059(5) -0.026(4) 0.043(4) -0.033(4)
C18 0.037(3) 0.036(4) 0.021(3) -0.001(2) 0.016(3) -0.010(3)
C19 0.039(4) 0.042(4) 0.021(3) 0.000(3) 0.017(3) 0.000(3)
C20 0.029(3) 0.057(4) 0.037(4) 0.010(3) 0.011(3) -0.006(3)
C21 0.046(4) 0.047(4) 0.053(5) 0.019(4) 0.019(4) 0.008(3)
C22 0.035(4) 0.066(5) 0.033(4) -0.001(3) 0.013(3) 0.010(3)
C23 0.031(3) 0.056(4) 0.027(3) -0.005(3) 0.015(3) -0.003(3)
C24 0.033(3) 0.056(4) 0.023(3) -0.006(3) 0.018(3) -0.007(3)
C25 0.051(5) 0.050(5) 0.063(5) 0.017(4) 0.018(4) -0.010(4)
C26 0.039(4) 0.082(6) 0.048(5) 0.014(4) 0.011(4) 0.015(4)
C27 0.045(4) 0.046(4) 0.065(6) -0.002(4) 0.021(4) -0.015(4)
C28 0.040(4) 0.031(3) 0.043(4) -0.003(3) 0.023(3) -0.004(3)
C29 0.051(4) 0.048(4) 0.046(4) -0.007(4) 0.032(3) 0.000(4)
C30 0.069(5) 0.064(5) 0.046(4) 0.021(5) 0.027(4) 0.006(5)
C31 0.058(5) 0.045(4) 0.066(5) -0.001(4) 0.040(4) -0.011(4)
C32 0.026(3) 0.053(4) 0.035(4) 0.011(3) 0.005(3) 0.012(3)
C33 0.043(4) 0.026(4) 0.051(4) 0.003(3) 0.017(3) -0.010(3)
C34 0.062(5) 0.074(6) 0.037(4) -0.005(4) 0.013(4) 0.005(4)
C35 0.046(5) 0.108(9) 0.058(6) 0.018(5) 0.009(4) -0.018(5)
C36 0.028(3) 0.042(4) 0.021(3) 0.001(2) 0.015(2) 0.006(2)
C37 0.033(3) 0.040(4) 0.028(3) -0.001(3) 0.014(3) -0.002(3)
C38 0.024(3) 0.061(5) 0.033(4) -0.006(3) 0.014(3) -0.007(3)
C39 0.032(4) 0.066(5) 0.029(3) 0.002(3) 0.013(3) 0.014(3)
C40 0.045(4) 0.048(4) 0.040(4) 0.011(3) 0.020(3) 0.009(3)
C41 0.026(3) 0.047(4) 0.031(3) 0.005(3) 0.015(3) 0.002(3)
C42 0.029(3) 0.056(5) 0.065(5) -0.006(4) 0.016(4) -0.012(3)
C43 0.038(4) 0.088(6) 0.045(4) 0.007(4) 0.017(4) 0.021(4)
C44 0.041(4) 0.044(4) 0.058(5) 0.015(4) 0.023(4) 0.000(3)
C45 0.036(3) 0.038(3) 0.025(3) 0.004(3) 0.020(3) -0.004(3)
C46 0.030(3) 0.056(4) 0.036(4) 0.020(3) 0.020(3) 0.013(3)
C47 0.052(4) 0.054(4) 0.050(4) 0.004(4) 0.039(4) 0.008(4)
C48 0.080(6) 0.060(5) 0.059(5) 0.013(4) 0.053(5) 0.021(5)
C49 0.058(5) 0.091(7) 0.059(5) 0.041(5) 0.046(5) 0.039(5)
C50 0.038(4) 0.085(7) 0.064(5) 0.046(5) 0.036(4) 0.020(4)
C51 0.032(3) 0.062(5) 0.048(4) 0.024(4) 0.020(3) 0.006(3)
C52 0.073(6) 0.074(6) 0.071(6) -0.031(5) 0.055(5) -0.023(5)
C53 0.097(8) 0.140(10) 0.082(7) 0.049(7) 0.079(7) 0.065(7)
C54 0.042(4) 0.081(6) 0.070(6) 0.015(5) 0.026(4) -0.021(4)

loop_
_atom_type_symbol
_atom_type_description
_atom_type_scat_dispersion_real
_atom_type_scat_dispersion_imag
_atom_type_scat_source
C C 0.0033 0.0016 'International Tables Vol C Tables 4.2.6.8 and 6.1.1.4'
H H 0.0000 0.0000 'International Tables Vol C Tables 4.2.6.8 and 6.1.1.4'
N N 0.0061 0.0033 'International Tables Vol C Tables 4.2.6.8 and 6.1.1.4'
Al Al 0.0645 0.0514 'International Tables Vol C Tables 4.2.6.8 and 6.1.1.4'
Y Y -2.7962 3.5667 'International Tables Vol C Tables 4.2.6.8 and 6.1.1.4'

loop_
_geom_angle_atom_site_label_1
_geom_angle_atom_site_label_2
_geom_angle_atom_site_label_3
_geom_angle
N2 Y1 N1 59.00(18)
N2 Y1 C5 100.4(2)
N1 Y1 C5 158.0(2)
N2 Y1 C2 92.3(2)
N1 Y1 C2 96.81(19)
C5 Y1 C2 91.5(2)
N2 Y1 C1 159.50(19)
N1 Y1 C1 101.7(2)
C5 Y1 C1 99.6(2)
C2 Y1 C1 82.7(2)
N2 Y1 C6 96.2(2)
N1 Y1 C6 90.97(19)
C5 Y1 C6 83.2(2)
C2 Y1 C6 170.6(2)
C1 Y1 C6 90.6(2)
N2 Y1 C18 29.73(18)
N1 Y1 C18 29.27(18)
C5 Y1 C18 129.7(2)
C2 Y1 C18 95.4(2)
C1 Y1 C18 130.7(2)
C6 Y1 C18 93.99(19)
N2 Y1 Al1 133.45(14)
N1 Y1 Al1 109.04(13)
C5 Y1 Al1 90.70(17)
C2 Y1 Al1 41.91(17)
C1 Y1 Al1 41.65(17)
C6 Y1 Al1 130.12(16)
C18 Y1 Al1 125.62(13)
N2 Y1 Al2 106.35(13)
N1 Y1 Al2 131.42(13)
C5 Y1 Al2 41.82(16)
C2 Y1 Al2 131.38(16)
C1 Y1 Al2 91.61(15)
C6 Y1 Al2 41.87(14)
C18 Y1 Al2 122.81(13)
Al1 Y1 Al2 111.57(6)
N4 Y2 N3 58.98(17)
N4 Y2 C32 96.7(2)
N3 Y2 C32 154.5(2)
N4 Y2 C29 161.2(2)
N3 Y2 C29 103.6(2)
C32 Y2 C29 101.4(2)
N4 Y2 C28 91.7(2)
N3 Y2 C28 96.9(2)
C32 Y2 C28 91.1(2)
C29 Y2 C28 83.2(2)
N4 Y2 C33 97.8(2)
N3 Y2 C33 92.1(2)
C32 Y2 C33 83.0(2)
C29 Y2 C33 89.2(2)
C28 Y2 C33 169.3(2)
N4 Y2 C45 29.18(18)
N3 Y2 C45 29.81(17)
C32 Y2 C45 125.6(2)
C29 Y2 C45 133.0(2)
C28 Y2 C45 94.8(2)
C33 Y2 C45 95.8(2)
N4 Y2 Al4 107.82(13)
N3 Y2 Al4 132.97(14)
C32 Y2 Al4 42.09(18)
C29 Y2 Al4 89.08(18)
C28 Y2 Al4 129.77(17)
C33 Y2 Al4 42.24(16)
C45 Y2 Al4 124.52(14)
N4 Y2 Al3 132.92(15)
N3 Y2 Al3 109.67(13)
C32 Y2 Al3 92.45(18)
C29 Y2 Al3 42.01(18)
C28 Y2 Al3 41.87(15)
C33 Y2 Al3 129.19(17)
C45 Y2 Al3 125.80(14)
Al4 Y2 Al3 109.64(6)
C3 Al1 C4 114.5(4)
C3 Al1 C1 110.7(3)
C4 Al1 C1 107.5(3)
C3 Al1 C2 106.1(3)
C4 Al1 C2 109.7(3)
C1 Al1 C2 108.1(3)
C3 Al1 Y1 112.0(2)
C4 Al1 Y1 133.5(3)
C1 Al1 Y1 54.81(19)
C2 Al1 Y1 54.73(19)
C7 Al2 C8 117.7(4)
C7 Al2 C5 109.6(4)
C8 Al2 C5 104.5(3)
C7 Al2 C6 107.3(3)
C8 Al2 C6 109.4(3)
C5 Al2 C6 107.9(3)
C7 Al2 Y1 114.4(3)
C8 Al2 Y1 127.8(3)
C5 Al2 Y1 53.97(17)
C6 Al2 Y1 54.79(18)
C30 Al3 C31 119.2(4)
C30 Al3 C28 106.6(3)
C31 Al3 C28 108.4(3)
C30 Al3 C29 110.2(4)
C31 Al3 C29 103.8(3)
C28 Al3 C29 108.4(3)
C30 Al3 Y2 113.3(3)
C31 Al3 Y2 127.6(3)
C28 Al3 Y2 54.95(19)
C29 Al3 Y2 54.59(19)
C34 Al4 C35 116.6(4)
C34 Al4 C32 108.0(4)
C35 Al4 C32 107.2(4)
C34 Al4 C33 108.5(4)
C35 Al4 C33 108.5(4)
C32 Al4 C33 107.7(3)
C34 Al4 Y2 109.5(3)
C35 Al4 Y2 133.9(3)
C32 Al4 Y2 54.48(18)
C33 Al4 Y2 55.22(19)
C18 N1 C9 117.8(5)
C18 N1 Y1 90.8(3)
C9 N1 Y1 151.0(4)
C18 N2 C19 117.0(5)
C18 N2 Y1 90.3(4)
C19 N2 Y1 152.7(4)
C45 N3 C36 115.8(5)
C45 N3 Y2 90.9(4)
C36 N3 Y2 153.3(4)
C45 N4 C46 116.6(5)
C45 N4 Y2 91.7(3)
C46 N4 Y2 151.4(4)
Al1 C1 Y1 83.5(2)
Al1 C1 H1A 109.5
Y1 C1 H1A 69.7
Al1 C1 H1B 109.5
Y1 C1 H1B 59.3
H1A C1 H1B 109.5
Al1 C1 H1C 109.5
Y1 C1 H1C 165.8
H1A C1 H1C 109.5
H1B C1 H1C 109.5
Al1 C2 Y1 83.4(2)
Al1 C2 H2A 109.5
Y1 C2 H2A 166.4
Al1 C2 H2B 109.5
Y1 C2 H2B 60.4
H2A C2 H2B 109.5
Al1 C2 H2C 109.5
Y1 C2 H2C 68.8
H2A C2 H2C 109.5
H2B C2 H2C 109.5
Al1 C3 H3A 109.5
Al1 C3 H3B 109.5
H3A C3 H3B 109.5
Al1 C3 H3C 109.5
H3A C3 H3C 109.5
H3B C3 H3C 109.5
Al1 C4 H4A 109.5
Al1 C4 H4B 109.5
H4A C4 H4B 109.5
Al1 C4 H4C 109.5
H4A C4 H4C 109.5
H4B C4 H4C 109.5
Al2 C5 Y1 84.2(2)
Al2 C5 H5A 109.5
Y1 C5 H5A 57.0
Al2 C5 H5B 109.5
Y1 C5 H5B 71.5
H5A C5 H5B 109.5
Al2 C5 H5C 109.5
Y1 C5 H5C 164.3
H5A C5 H5C 109.5
H5B C5 H5C 109.5
Al2 C6 Y1 83.3(2)
Al2 C6 H6A 109.5
Y1 C6 H6A 166.5
Al2 C6 H6B 109.5
Y1 C6 H6B 68.6
H6A C6 H6B 109.5
Al2 C6 H6C 109.5
Y1 C6 H6C 60.5
H6A C6 H6C 109.5
H6B C6 H6C 109.5
Al2 C7 H7A 109.5
Al2 C7 H7B 109.5
H7A C7 H7B 109.5
Al2 C7 H7C 109.5
H7A C7 H7C 109.5
H7B C7 H7C 109.5
Al2 C8 H8A 109.5
Al2 C8 H8B 109.5
H8A C8 H8B 109.5
Al2 C8 H8C 109.5
H8A C8 H8C 109.5
H8B C8 H8C 109.5
C14 C9 C10 120.4(6)
C14 C9 N1 120.3(5)
C10 C9 N1 119.3(6)
C9 C10 C11 118.4(6)
C9 C10 C15 120.7(5)
C11 C10 C15 120.8(6)
C12 C11 C10 122.3(6)
C12 C11 H11 118.9
C10 C11 H11 118.9
C11 C12 C13 118.5(6)
C11 C12 C16 122.5(7)
C13 C12 C16 119.0(7)
C12 C13 C14 121.1(6)
C12 C13 H13 119.5
C14 C13 H13 119.5
C9 C14 C13 119.3(6)
C9 C14 C17 122.4(6)
C13 C14 C17 118.4(6)
C10 C15 H15A 109.5
C10 C15 H15B 109.5
H15A C15 H15B 109.5
C10 C15 H15C 109.5
H15A C15 H15C 109.5
H15B C15 H15C 109.5
C12 C16 H16A 109.5
C12 C16 H16B 109.5
H16A C16 H16B 109.5
C12 C16 H16C 109.5
H16A C16 H16C 109.5
H16B C16 H16C 109.5
C14 C17 H17A 109.5
C14 C17 H17B 109.5
H17A C17 H17B 109.5
C14 C17 H17C 109.5
H17A C17 H17C 109.5
H17B C17 H17C 109.5
N1 C18 N2 119.9(5)
N1 C18 Y1 60.0(3)
N2 C18 Y1 59.9(3)
N1 C18 H18 120.1
N2 C18 H18 120.1
Y1 C18 H18 179.7
C24 C19 C20 121.3(7)
C24 C19 N2 119.1(6)
C20 C19 N2 119.6(6)
C21 C20 C19 117.5(7)
C21 C20 C25 120.7(7)
C19 C20 C25 121.8(7)
C20 C21 C22 122.9(7)
C20 C21 H21 118.5
C22 C21 H21 118.5
C23 C22 C21 117.6(7)
C23 C22 C26 122.2(8)
C21 C22 C26 120.2(8)
C22 C23 C24 122.3(7)
C22 C23 H23 118.9
C24 C23 H23 118.9
C19 C24 C23 118.4(7)
C19 C24 C27 121.5(7)
C23 C24 C27 120.1(7)
C20 C25 H25A 109.5
C20 C25 H25B 109.5
H25A C25 H25B 109.5
C20 C25 H25C 109.5
H25A C25 H25C 109.5
H25B C25 H25C 109.5
C22 C26 H26A 109.5
C22 C26 H26B 109.5
H26A C26 H26B 109.5
C22 C26 H26C 109.5
H26A C26 H26C 109.5
H26B C26 H26C 109.5
C24 C27 H27A 109.5
C24 C27 H27B 109.5
H27A C27 H27B 109.5
C24 C27 H27C 109.5
H27A C27 H27C 109.5
H27B C27 H27C 109.5
Al3 C28 Y2 83.2(2)
Al3 C28 H28A 109.5
Y2 C28 H28A 62.7
Al3 C28 H28B 109.5
Y2 C28 H28B 66.6
H28A C28 H28B 109.5
Al3 C28 H28C 109.5
Y2 C28 H28C 167.2
H28A C28 H28C 109.5
H28B C28 H28C 109.5
Al3 C29 Y2 83.4(2)
Al3 C29 H29A 109.5
Y2 C29 H29A 167.0
Al3 C29 H29B 109.5
Y2 C29 H29B 65.9
H29A C29 H29B 109.5
Al3 C29 H29C 109.5
Y2 C29 H29C 63.2
H29A C29 H29C 109.5
H29B C29 H29C 109.5
Al3 C30 H30A 109.5
Al3 C30 H30B 109.5
H30A C30 H30B 109.5
Al3 C30 H30C 109.5
H30A C30 H30C 109.5
H30B C30 H30C 109.5
Al3 C31 H31A 109.5
Al3 C31 H31B 109.5
H31A C31 H31B 109.5
Al3 C31 H31C 109.5
H31A C31 H31C 109.5
H31B C31 H31C 109.5
Al4 C32 Y2 83.4(2)
Al4 C32 H32A 109.5
Y2 C32 H32A 167.1
Al4 C32 H32B 109.5
Y2 C32 H32B 63.6
H32A C32 H32B 109.5
Al4 C32 H32C 109.5
Y2 C32 H32C 65.4
H32A C32 H32C 109.5
H32B C32 H32C 109.5
Al4 C33 Y2 82.5(2)
Al4 C33 H33A 109.5
Y2 C33 H33A 56.1
Al4 C33 H33B 109.5
Y2 C33 H33B 74.0
H33A C33 H33B 109.5
Al4 C33 H33C 109.5
Y2 C33 H33C 164.5
H33A C33 H33C 109.5
H33B C33 H33C 109.5
Al4 C34 H34A 109.5
Al4 C34 H34B 109.5
H34A C34 H34B 109.5
Al4 C34 H34C 109.5
H34A C34 H34C 109.5
H34B C34 H34C 109.5
Al4 C35 H35A 109.5
Al4 C35 H35B 109.5
H35A C35 H35B 109.5
Al4 C35 H35C 109.5
H35A C35 H35C 109.5
H35B C35 H35C 109.5
C41 C36 C37 120.8(6)
C41 C36 N3 120.2(6)
C37 C36 N3 119.0(6)
C38 C37 C36 117.5(6)
C38 C37 C42 121.3(6)
C36 C37 C42 121.1(6)
C39 C38 C37 123.2(6)
C39 C38 H38 118.4
C37 C38 H38 118.4
C38 C39 C40 117.8(7)
C38 C39 C43 121.9(7)
C40 C39 C43 120.3(7)
C41 C40 C39 122.4(7)
C41 C40 H40 118.8
C39 C40 H40 118.8
C40 C41 C36 118.2(6)
C40 C41 C44 120.9(7)
C36 C41 C44 120.9(6)
C37 C42 H42A 109.5
C37 C42 H42B 109.5
H42A C42 H42B 109.5
C37 C42 H42C 109.5
H42A C42 H42C 109.5
H42B C42 H42C 109.5
C39 C43 H43A 109.5
C39 C43 H43B 109.5
H43A C43 H43B 109.5
C39 C43 H43C 109.5
H43A C43 H43C 109.5
H43B C43 H43C 109.5
C41 C44 H44A 109.5
C41 C44 H44B 109.5
H44A C44 H44B 109.5
C41 C44 H44C 109.5
H44A C44 H44C 109.5
H44B C44 H44C 109.5
N4 C45 N3 118.4(5)
N4 C45 Y2 59.1(3)
N3 C45 Y2 59.3(3)
N4 C45 H45 120.8
N3 C45 H45 120.8
Y2 C45 H45 179.6
C47 C46 C51 121.1(7)
C47 C46 N4 120.8(6)
C51 C46 N4 118.0(7)
C46 C47 C48 120.4(8)
C46 C47 C52 122.3(6)
C48 C47 C52 117.4(8)
C47 C48 C49 118.8(9)
C47 C48 H48 120.6
C49 C48 H48 120.6
C50 C49 C48 120.8(7)
C50 C49 C53 121.3(9)
C48 C49 C53 117.9(10)
C49 C50 C51 121.0(8)
C49 C50 H50 119.5
C51 C50 H50 119.5
C46 C51 C50 117.9(8)
C46 C51 C54 121.3(7)
C50 C51 C54 120.8(7)
C47 C52 H52A 109.5
C47 C52 H52B 109.5
H52A C52 H52B 109.5
C47 C52 H52C 109.5
H52A C52 H52C 109.5
H52B C52 H52C 109.5
C49 C53 H53A 109.5
C49 C53 H53B 109.5
H53A C53 H53B 109.5
C49 C53 H53C 109.5
H53A C53 H53C 109.5
H53B C53 H53C 109.5
C51 C54 H54A 109.5
C51 C54 H54B 109.5
H54A C54 H54B 109.5
C51 C54 H54C 109.5
H54A C54 H54C 109.5
H54B C54 H54C 109.5

loop_
_geom_bond_atom_site_label_1
_geom_bond_atom_site_label_2
_geom_bond_distance
Y1 N2 2.337(5)
Y1 N1 2.338(5)
Y1 C5 2.518(6)
Y1 C2 2.541(7)
Y1 C1 2.542(7)
Y1 C6 2.548(6)
Y1 C18 2.700(6)
Y1 Al1 3.091(2)
Y1 Al2 3.098(2)
Y2 N4 2.328(5)
Y2 N3 2.332(5)
Y2 C32 2.522(6)
Y2 C29 2.537(7)
Y2 C28 2.550(7)
Y2 C33 2.551(7)
Y2 C45 2.712(6)
Y2 Al4 3.079(3)
Y2 Al3 3.093(2)
Al1 C3 1.959(8)
Al1 C4 1.982(7)
Al1 C1 2.067(7)
Al1 C2 2.079(8)
Al2 C7 1.965(8)
Al2 C8 1.972(7)
Al2 C5 2.076(7)
Al2 C6 2.082(6)
Al3 C30 1.963(8)
Al3 C31 1.976(8)
Al3 C28 2.079(7)
Al3 C29 2.084(8)
Al4 C34 1.954(9)
Al4 C35 1.986(9)
Al4 C32 2.077(8)
Al4 C33 2.088(7)
N1 C18 1.320(8)
N1 C9 1.427(7)
N2 C18 1.339(8)
N2 C19 1.438(9)
N3 C45 1.348(8)
N3 C36 1.429(8)
N4 C45 1.323(8)
N4 C46 1.439(8)
C1 H1A 0.9800
C1 H1B 0.9800
C1 H1C 0.9800
C2 H2A 0.9800
C2 H2B 0.9800
C2 H2C 0.9800
C3 H3A 0.9800
C3 H3B 0.9800
C3 H3C 0.9800
C4 H4A 0.9800
C4 H4B 0.9800
C4 H4C 0.9800
C5 H5A 0.9800
C5 H5B 0.9800
C5 H5C 0.9800
C6 H6A 0.9800
C6 H6B 0.9800
C6 H6C 0.9800
C7 H7A 0.9800
C7 H7B 0.9800
C7 H7C 0.9800
C8 H8A 0.9800
C8 H8B 0.9800
C8 H8C 0.9800
C9 C14 1.382(9)
C9 C10 1.401(8)
C10 C11 1.407(8)
C10 C15 1.513(9)
C11 C12 1.370(10)
C11 H11 0.9500
C12 C13 1.388(10)
C12 C16 1.518(9)
C13 C14 1.413(9)
C13 H13 0.9500
C14 C17 1.519(9)
C15 H15A 0.9800
C15 H15B 0.9800
C15 H15C 0.9800
C16 H16A 0.9800
C16 H16B 0.9800
C16 H16C 0.9800
C17 H17A 0.9800
C17 H17B 0.9800
C17 H17C 0.9800
C18 H18 0.9500
C19 C24 1.389(10)
C19 C20 1.392(10)
C20 C21 1.385(10)
C20 C25 1.520(10)
C21 C22 1.396(11)
C21 H21 0.9500
C22 C23 1.359(10)
C22 C26 1.513(10)
C23 C24 1.399(10)
C23 H23 0.9500
C24 C27 1.496(10)
C25 H25A 0.9800
C25 H25B 0.9800
C25 H25C 0.9800
C26 H26A 0.9800
C26 H26B 0.9800
C26 H26C 0.9800
C27 H27A 0.9800
C27 H27B 0.9800
C27 H27C 0.9800
C28 H28A 0.9800
C28 H28B 0.9800
C28 H28C 0.9800
C29 H29A 0.9800
C29 H29B 0.9800
C29 H29C 0.9800
C30 H30A 0.9800
C30 H30B 0.9800
C30 H30C 0.9800
C31 H31A 0.9800
C31 H31B 0.9800
C31 H31C 0.9800
C32 H32A 0.9800
C32 H32B 0.9800
C32 H32C 0.9800
C33 H33A 0.9800
C33 H33B 0.9800
C33 H33C 0.9800
C34 H34A 0.9800
C34 H34B 0.9800
C34 H34C 0.9800
C35 H35A 0.9800
C35 H35B 0.9800
C35 H35C 0.9800
C36 C41 1.396(9)
C36 C37 1.412(9)
C37 C38 1.395(9)
C37 C42 1.471(10)
C38 C39 1.359(10)
C38 H38 0.9500
C39 C40 1.395(11)
C39 C43 1.520(10)
C40 C41 1.386(9)
C40 H40 0.9500
C41 C44 1.505(9)
C42 H42A 0.9800
C42 H42B 0.9800
C42 H42C 0.9800
C43 H43A 0.9800
C43 H43B 0.9800
C43 H43C 0.9800
C44 H44A 0.9800
C44 H44B 0.9800
C44 H44C 0.9800
C45 H45 0.9500
C46 C47 1.370(11)
C46 C51 1.412(10)
C47 C48 1.402(10)
C47 C52 1.538(11)
C48 C49 1.412(13)
C48 H48 0.9500
C49 C50 1.356(13)
C49 C53 1.532(11)
C50 C51 1.415(11)
C50 H50 0.9500
C51 C54 1.495(12)
C52 H52A 0.9800
C52 H52B 0.9800
C52 H52C 0.9800
C53 H53A 0.9800
C53 H53B 0.9800
C53 H53C 0.9800
C54 H54A 0.9800
C54 H54B 0.9800
C54 H54C 0.9800
